data_4036842
loop_
_publ_author_name
'Kise, Naoki'
'Hamada, Yusuke'
'Sakurai, Toshihiko'

_publ_section_title
;
 Electroreductive Intermolecular Coupling of Uracils with Aromatic
 Ketones: Synthesis of 6-Substituted and cis-5,6-Disubstituted
 5,6-Dihydro-1,3-dimethyluracils and Their Transformation to 6-Substituted
 1,3-Dimethyluracils, trans-5,6-Disubstituted
 5,6-Dihydro-1,3-dimethyluracils, and 4,5,5-Trisubstituted
 3-Methyloxazolizin-2-ones.
;
_journal_issue 12
_journal_name_full 'The Journal of organic chemistry'
_journal_page_first 5101
_journal_page_last 5119
_journal_paper_doi 10.1021/acs.joc.6b00670
_journal_volume 81
_journal_year 2016
_chemical_formula_moiety 'C20 H22 N2 O3'
_chemical_formula_sum 'C20 H22 N2 O3'
_chemical_formula_weight 338.40
_chemical_melting_point 488
_chemical_name_systematic
; 
(R*)-N-methyl-2-((S*)-3-methyl-2-oxo-5,5-diphenyloxazolidin-4-yl)propanamide
;
_space_group_IT_number 19
_space_group_name_Hall 'P 2ac 2ab'
_space_group_name_H-M_alt 'P 21 21 21'
_symmetry_cell_setting orthorhombic
_symmetry_space_group_name_Hall 'P 2ac 2ab'
_symmetry_space_group_name_H-M 'P 21 21 21'
_atom_sites_solution_hydrogens geom
_atom_sites_solution_primary direct
_atom_sites_solution_secondary difmap
_audit_creation_method SHELXL-97
_cell_angle_alpha 90.00
_cell_angle_beta 90.00
_cell_angle_gamma 90.00
_cell_formula_units_Z 8
_cell_length_a 10.7362(16)
_cell_length_b 16.569(3)
_cell_length_c 20.680(3)
_cell_measurement_reflns_used 9336
_cell_measurement_temperature 298(2)
_cell_measurement_theta_max 22.6
_cell_measurement_theta_min 3.0
_cell_volume 3678.7(10)
_computing_cell_refinement PROCESS-AUTO
_computing_data_collection PROCESS-AUTO
_computing_data_reduction PROCESS-AUTO
_computing_publication_material yadokari-XG
_computing_structure_refinement 'SHELXL-97 (Sheldrick, 1997)'
_computing_structure_solution 'SHELXS-97 (Sheldrick, 1990)'
_diffrn_ambient_temperature 298(2)
_diffrn_detector_area_resol_mean 10.00
_diffrn_measured_fraction_theta_full 0.983
_diffrn_measured_fraction_theta_max 0.983
_diffrn_measurement_device_type 'Rigaku RAXIS-RAPID'
_diffrn_measurement_method \w
_diffrn_radiation_monochromator graphite
_diffrn_radiation_source 'fine-focus sealed tube'
_diffrn_radiation_type MoK\a
_diffrn_radiation_wavelength 0.71075
_diffrn_reflns_av_R_equivalents 0.1321
_diffrn_reflns_av_sigmaI/netI 0.2273
_diffrn_reflns_limit_h_max 13
_diffrn_reflns_limit_h_min -13
_diffrn_reflns_limit_k_max 21
_diffrn_reflns_limit_k_min -21
_diffrn_reflns_limit_l_max 26
_diffrn_reflns_limit_l_min -26
_diffrn_reflns_number 34392
_diffrn_reflns_theta_full 27.41
_diffrn_reflns_theta_max 27.41
_diffrn_reflns_theta_min 3.11
_exptl_absorpt_coefficient_mu 0.083
_exptl_absorpt_correction_T_max 0.9918
_exptl_absorpt_correction_T_min 0.9637
_exptl_absorpt_correction_type multi-scan
_exptl_absorpt_process_details
;
    Higashi, T. (1995). Program for Absorption Correction.
    Rigaku Corporation, Tokyo, Japan.
;
_exptl_crystal_colour colorless
_exptl_crystal_density_diffrn 1.222
_exptl_crystal_density_method 'not measured'
_exptl_crystal_description block
_exptl_crystal_F_000 1440
_exptl_crystal_size_max 0.45
_exptl_crystal_size_mid 0.30
_exptl_crystal_size_min 0.10
_refine_diff_density_max 0.081
_refine_diff_density_min -0.084
_refine_diff_density_rms 0.021
_refine_ls_abs_structure_details 'Flack H D (1983), Acta Cryst. A39, 876-881'
_refine_ls_abs_structure_Flack 1.3(7)
_refine_ls_extinction_coef 0.0034(2)
_refine_ls_extinction_expression Fc^*^=kFc[1+0.001xFc^2^\l^3^/sin(2\q)]^-1/4^
_refine_ls_extinction_method SHELXL
_refine_ls_goodness_of_fit_ref 0.717
_refine_ls_hydrogen_treatment refall
_refine_ls_matrix_type full
_refine_ls_number_parameters 466
_refine_ls_number_reflns 8186
_refine_ls_number_restraints 0
_refine_ls_restrained_S_all 0.717
_refine_ls_R_factor_all 0.1908
_refine_ls_R_factor_gt 0.0382
_refine_ls_shift/su_max 0.001
_refine_ls_shift/su_mean 0.000
_refine_ls_structure_factor_coef Fsqd
_refine_ls_weighting_details 'calc w=1/[\s^2^(Fo^2^)+(0.0134P)^2^+0.0000P] where P=(Fo^2^+2Fc^2^)/3'
_refine_ls_weighting_scheme calc
_refine_ls_wR_factor_gt 0.0419
_refine_ls_wR_factor_ref 0.0542
_reflns_number_gt 2880
_reflns_number_total 8186
_reflns_threshold_expression >2sigma(I)
_cod_data_source_file jo6b00670_si_016.cif
_cod_data_source_block threo-12h
_cod_original_cell_volume 3678.6(10)
_cod_database_code 4036842

loop_
_symmetry_equiv_pos_as_xyz
'x, y, z'
'-x+1/2, -y, z+1/2'
'x+1/2, -y+1/2, -z'
'-x, y+1/2, -z+1/2'

loop_
_atom_site_label
_atom_site_type_symbol
_atom_site_fract_x
_atom_site_fract_y
_atom_site_fract_z
_atom_site_U_iso_or_equiv
_atom_site_adp_type
_atom_site_occupancy
_atom_site_symmetry_multiplicity
_atom_site_calc_flag
_atom_site_refinement_flags
O1 O 0.58877(13) 0.58604(10) 0.21597(8) 0.0608(5) Uani 1 1 d .
C1 C 0.6163(3) 0.61474(17) 0.15526(13) 0.0575(8) Uani 1 1 d .
O2 O 0.54152(15) 0.65328(11) 0.12391(8) 0.0746(6) Uani 1 1 d .
N1 N 0.73236(19) 0.59179(11) 0.14033(9) 0.0498(5) Uani 1 1 d .
C2 C 0.7943(2) 0.62409(13) 0.08308(11) 0.0676(8) Uani 1 1 d .
H1 H 0.7742 0.5913 0.0463 0.101 Uiso 1 1 calc R
H2 H 0.8828 0.6239 0.0897 0.101 Uiso 1 1 calc R
H3 H 0.7666 0.6784 0.0756 0.101 Uiso 1 1 calc R
C3 C 0.7889(2) 0.53845(14) 0.18796(10) 0.0454(6) Uani 1 1 d .
H4 H 0.8744 0.5560 0.1968 0.054 Uiso 1 1 calc R
C4 C 0.7887(2) 0.44890(14) 0.16785(11) 0.0485(6) Uani 1 1 d .
H5 H 0.7048 0.4270 0.1744 0.058 Uiso 1 1 calc R
C5 C 0.8812(2) 0.39986(15) 0.20913(10) 0.0781(9) Uani 1 1 d .
H6 H 0.8826 0.3449 0.1943 0.117 Uiso 1 1 calc R
H7 H 0.8556 0.4013 0.2536 0.117 Uiso 1 1 calc R
H8 H 0.9629 0.4228 0.2052 0.117 Uiso 1 1 calc R
C6 C 0.8235(3) 0.43952(15) 0.09697(12) 0.0562(7) Uani 1 1 d .
O3 O 0.93063(16) 0.44332(12) 0.07764(8) 0.0847(7) Uani 1 1 d .
N2 N 0.7256(2) 0.42690(13) 0.05790(10) 0.0614(6) Uani 1 1 d .
C7 C 0.7397(2) 0.41689(16) -0.01181(11) 0.0938(10) Uani 1 1 d .
H9 H 0.8122 0.4456 -0.0262 0.141 Uiso 1 1 calc R
H10 H 0.6674 0.4379 -0.0333 0.141 Uiso 1 1 calc R
H11 H 0.7486 0.3606 -0.0218 0.141 Uiso 1 1 calc R
C8 C 0.7038(2) 0.55869(15) 0.24728(11) 0.0485(6) Uani 1 1 d .
C9 C 0.7549(3) 0.63063(16) 0.28601(11) 0.0509(7) Uani 1 1 d .
C10 C 0.6750(3) 0.68611(18) 0.31173(12) 0.0702(8) Uani 1 1 d .
H12 H 0.5903 0.6826 0.3028 0.084 Uiso 1 1 calc R
C11 C 0.7193(4) 0.74799(18) 0.35124(15) 0.0939(11) Uani 1 1 d .
H13 H 0.6633 0.7845 0.3692 0.113 Uiso 1 1 calc R
C12 C 0.8426(4) 0.7558(2) 0.36394(14) 0.0899(12) Uani 1 1 d .
H14 H 0.8720 0.7976 0.3898 0.108 Uiso 1 1 calc R
C13 C 0.9217(3) 0.7012(2) 0.33801(14) 0.0789(9) Uani 1 1 d .
H15 H 1.0065 0.7057 0.3463 0.095 Uiso 1 1 calc R
C14 C 0.8793(3) 0.63892(17) 0.29960(12) 0.0724(9) Uani 1 1 d .
H16 H 0.9359 0.6020 0.2827 0.087 Uiso 1 1 calc R
C15 C 0.6677(2) 0.48856(16) 0.29159(13) 0.0522(7) Uani 1 1 d .
C16 C 0.5671(3) 0.44027(18) 0.27724(13) 0.0695(8) Uani 1 1 d .
H17 H 0.5188 0.4514 0.2410 0.083 Uiso 1 1 calc R
C17 C 0.5373(3) 0.3754(2) 0.31629(19) 0.0953(11) Uani 1 1 d .
H18 H 0.4702 0.3424 0.3056 0.114 Uiso 1 1 calc R
C18 C 0.6055(4) 0.3595(2) 0.37019(18) 0.0976(13) Uani 1 1 d .
H19 H 0.5849 0.3161 0.3966 0.117 Uiso 1 1 calc R
C19 C 0.7042(4) 0.4076(2) 0.38534(14) 0.0943(10) Uani 1 1 d .
H20 H 0.7504 0.3972 0.4225 0.113 Uiso 1 1 calc R
C20 C 0.7361(3) 0.47120(17) 0.34630(13) 0.0764(9) Uani 1 1 d .
H21 H 0.8045 0.5030 0.3568 0.092 Uiso 1 1 calc R
O4 O 0.42593(13) 0.48115(9) 0.02278(8) 0.0536(5) Uani 1 1 d .
C21 C 0.4017(3) 0.46324(16) 0.08668(14) 0.0537(8) Uani 1 1 d .
O5 O 0.47677(15) 0.42787(10) 0.11967(8) 0.0696(6) Uani 1 1 d .
N3 N 0.2886(2) 0.49017(12) 0.10098(9) 0.0515(5) Uani 1 1 d .
C22 C 0.2304(2) 0.47120(13) 0.16315(11) 0.0749(8) Uani 1 1 d .
H22 H 0.2549 0.4181 0.1766 0.112 Uiso 1 1 calc R
H23 H 0.1414 0.4733 0.1587 0.112 Uiso 1 1 calc R
H24 H 0.2566 0.5098 0.1950 0.112 Uiso 1 1 calc R
C23 C 0.23049(19) 0.53646(14) 0.04860(10) 0.0477(6) Uani 1 1 d .
H25 H 0.1431 0.5204 0.0441 0.057 Uiso 1 1 calc R
C24 C 0.2382(2) 0.62766(14) 0.05943(11) 0.0512(7) Uani 1 1 d .
H26 H 0.3244 0.6457 0.0535 0.061 Uiso 1 1 calc R
C25 C 0.1528(2) 0.67336(16) 0.01233(11) 0.0874(10) Uani 1 1 d .
H27 H 0.0691 0.6537 0.0166 0.131 Uiso 1 1 calc R
H28 H 0.1811 0.6649 -0.0312 0.131 Uiso 1 1 calc R
H29 H 0.1548 0.7300 0.0222 0.131 Uiso 1 1 calc R
C26 C 0.1956(3) 0.64693(15) 0.12879(13) 0.0588(8) Uani 1 1 d .
O6 O 0.08618(17) 0.64437(11) 0.14466(8) 0.0746(6) Uani 1 1 d .
N4 N 0.2855(2) 0.66730(14) 0.16976(12) 0.0663(7) Uani 1 1 d .
C27 C 0.2622(2) 0.68434(15) 0.23796(12) 0.1014(11) Uani 1 1 d .
H30 H 0.1878 0.7161 0.2420 0.152 Uiso 1 1 calc R
H31 H 0.3314 0.7136 0.2556 0.152 Uiso 1 1 calc R
H32 H 0.2521 0.6345 0.2610 0.152 Uiso 1 1 calc R
C28 C 0.3079(2) 0.50120(15) -0.00916(11) 0.0481(7) Uani 1 1 d .
C29 C 0.2513(2) 0.42103(16) -0.03194(10) 0.0520(7) Uani 1 1 d .
C30 C 0.3242(2) 0.35583(18) -0.04413(12) 0.0673(8) Uani 1 1 d .
H33 H 0.4098 0.3595 -0.0378 0.081 Uiso 1 1 calc R
C31 C 0.2736(3) 0.28451(18) -0.06568(14) 0.0856(10) Uani 1 1 d .
H34 H 0.3257 0.2406 -0.0729 0.103 Uiso 1 1 calc R
C32 C 0.1487(3) 0.2764(2) -0.07682(14) 0.0875(11) Uani 1 1 d .
H35 H 0.1151 0.2280 -0.0916 0.105 Uiso 1 1 calc R
C33 C 0.0759(3) 0.3418(2) -0.06543(14) 0.0913(10) Uani 1 1 d .
H36 H -0.0094 0.3381 -0.0726 0.110 Uiso 1 1 calc R
C34 C 0.1254(2) 0.41389(18) -0.04344(11) 0.0753(8) Uani 1 1 d .
H37 H 0.0732 0.4578 -0.0364 0.090 Uiso 1 1 calc R
C35 C 0.3404(2) 0.55734(15) -0.06450(12) 0.0509(7) Uani 1 1 d .
C36 C 0.2728(2) 0.55780(17) -0.12121(13) 0.0723(9) Uani 1 1 d .
H38 H 0.2078 0.5214 -0.1270 0.087 Uiso 1 1 calc R
C37 C 0.3016(3) 0.6125(2) -0.16961(13) 0.0904(10) Uani 1 1 d .
H39 H 0.2547 0.6130 -0.2074 0.108 Uiso 1 1 calc R
C38 C 0.3995(3) 0.6665(2) -0.16246(15) 0.0896(10) Uani 1 1 d .
H40 H 0.4188 0.7031 -0.1950 0.108 Uiso 1 1 calc R
C39 C 0.4656(3) 0.66447(19) -0.10723(16) 0.0858(10) Uani 1 1 d .
H41 H 0.5315 0.7004 -0.1019 0.103 Uiso 1 1 calc R
C40 C 0.4387(2) 0.61086(17) -0.05832(13) 0.0663(8) Uani 1 1 d .
H42 H 0.4869 0.6106 -0.0209 0.080 Uiso 1 1 calc R
H44 H 0.3563(15) 0.6596(11) 0.1627(8) 0.014(6) Uiso 1 1 d .
H43 H 0.641(2) 0.4279(18) 0.0727(13) 0.139(13) Uiso 1 1 d .

loop_
_atom_site_aniso_label
_atom_site_aniso_U_11
_atom_site_aniso_U_22
_atom_site_aniso_U_33
_atom_site_aniso_U_23
_atom_site_aniso_U_13
_atom_site_aniso_U_12
O1 0.0489(11) 0.0754(15) 0.0580(12) -0.0017(10) 0.0045(10) 0.0087(10)
C1 0.052(2) 0.059(2) 0.061(2) -0.0111(18) 0.0032(19) -0.0002(16)
O2 0.0566(13) 0.0869(16) 0.0802(15) 0.0158(11) -0.0094(11) 0.0217(11)
N1 0.0480(14) 0.0578(15) 0.0437(13) 0.0063(12) 0.0006(12) 0.0016(13)
C2 0.0638(18) 0.071(2) 0.0681(19) 0.0096(15) 0.0039(16) -0.0016(17)
C3 0.0343(14) 0.0576(19) 0.0443(15) -0.0020(14) 0.0039(13) -0.0002(14)
C4 0.0469(16) 0.0466(19) 0.0520(17) -0.0005(14) 0.0060(14) -0.0025(14)
C5 0.087(2) 0.074(2) 0.0729(19) 0.0093(17) 0.0112(16) 0.0286(17)
C6 0.067(2) 0.053(2) 0.0486(19) -0.0024(15) 0.0031(18) 0.0055(17)
O3 0.0583(12) 0.1251(19) 0.0706(13) -0.0145(12) 0.0212(11) -0.0143(13)
N2 0.0606(17) 0.0696(16) 0.0540(16) -0.0108(12) 0.0039(14) -0.0044(14)
C7 0.112(3) 0.121(3) 0.0486(18) -0.0117(18) 0.0023(17) -0.011(2)
C8 0.0398(16) 0.056(2) 0.0501(17) -0.0039(15) -0.0014(14) 0.0116(15)
C9 0.062(2) 0.0465(19) 0.0446(16) -0.0013(14) 0.0022(15) 0.0044(17)
C10 0.078(2) 0.064(2) 0.069(2) -0.0169(17) 0.0084(18) -0.0070(19)
C11 0.132(3) 0.051(2) 0.099(3) -0.0154(19) 0.036(3) -0.009(2)
C12 0.129(4) 0.074(3) 0.067(2) -0.0056(18) 0.003(2) -0.041(3)
C13 0.090(2) 0.082(3) 0.064(2) -0.0093(19) -0.008(2) -0.017(2)
C14 0.073(2) 0.082(3) 0.062(2) -0.0181(18) -0.0144(18) 0.002(2)
C15 0.0524(18) 0.052(2) 0.0519(19) -0.0021(15) 0.0137(15) 0.0002(17)
C16 0.059(2) 0.067(2) 0.083(2) 0.0014(19) 0.0083(17) -0.0002(18)
C17 0.082(3) 0.071(3) 0.133(3) 0.004(3) 0.041(3) -0.016(2)
C18 0.140(4) 0.066(3) 0.087(3) 0.006(2) 0.051(3) 0.003(3)
C19 0.142(3) 0.074(3) 0.066(2) 0.008(2) 0.002(2) -0.004(3)
C20 0.110(2) 0.067(2) 0.0521(19) 0.0032(17) -0.0015(19) -0.0118(19)
O4 0.0373(10) 0.0659(13) 0.0574(12) -0.0025(9) 0.0010(9) 0.0030(9)
C21 0.056(2) 0.052(2) 0.053(2) -0.0040(16) 0.0009(17) -0.0113(17)
O5 0.0634(12) 0.0763(15) 0.0691(14) 0.0104(11) -0.0145(10) 0.0065(11)
N3 0.0530(14) 0.0545(15) 0.0470(14) 0.0015(12) 0.0076(12) -0.0060(13)
C22 0.095(2) 0.066(2) 0.0633(19) 0.0036(15) 0.0193(18) -0.0051(17)
C23 0.0394(15) 0.0630(19) 0.0407(15) -0.0027(14) -0.0009(14) -0.0013(14)
C24 0.0594(18) 0.0455(18) 0.0487(17) -0.0049(14) 0.0027(15) 0.0014(14)
C25 0.100(2) 0.097(3) 0.065(2) 0.0077(17) -0.0019(18) 0.043(2)
C26 0.060(2) 0.052(2) 0.065(2) -0.0060(15) -0.0034(19) 0.0085(17)
O6 0.0496(12) 0.1012(17) 0.0730(14) -0.0122(11) 0.0054(11) 0.0138(12)
N4 0.0468(18) 0.0844(19) 0.0676(19) -0.0199(13) 0.0066(17) -0.0016(16)
C27 0.115(3) 0.124(3) 0.066(2) -0.0383(19) 0.003(2) -0.005(2)
C28 0.0377(15) 0.057(2) 0.0499(17) -0.0052(15) -0.0021(14) 0.0049(15)
C29 0.0475(17) 0.052(2) 0.0563(17) -0.0074(15) 0.0085(14) -0.0029(17)
C30 0.0505(18) 0.058(2) 0.093(2) -0.0128(18) 0.0045(16) -0.0021(17)
C31 0.090(3) 0.059(2) 0.107(3) -0.0262(19) 0.017(2) -0.002(2)
C32 0.087(3) 0.071(3) 0.104(3) -0.0355(19) 0.016(2) -0.018(2)
C33 0.061(2) 0.099(3) 0.114(3) -0.040(2) 0.000(2) -0.020(2)
C34 0.0547(19) 0.069(2) 0.102(2) -0.029(2) -0.0123(18) -0.0027(17)
C35 0.0506(18) 0.049(2) 0.0534(19) -0.0103(15) 0.0029(15) -0.0011(15)
C36 0.074(2) 0.096(3) 0.0474(19) -0.0029(18) -0.0007(18) -0.0087(18)
C37 0.111(3) 0.112(3) 0.048(2) -0.002(2) -0.001(2) 0.000(2)
C38 0.109(3) 0.089(3) 0.070(3) 0.015(2) 0.025(2) 0.004(2)
C39 0.089(3) 0.092(3) 0.076(2) 0.005(2) 0.007(2) -0.017(2)
C40 0.071(2) 0.065(2) 0.063(2) 0.0025(18) 0.0078(17) -0.0057(17)

loop_
_atom_type_symbol
_atom_type_description
_atom_type_scat_dispersion_real
_atom_type_scat_dispersion_imag
_atom_type_scat_source
C C 0.0033 0.0016 'International Tables Vol C Tables 4.2.6.8 and 6.1.1.4'
H H 0.0000 0.0000 'International Tables Vol C Tables 4.2.6.8 and 6.1.1.4'
N N 0.0061 0.0033 'International Tables Vol C Tables 4.2.6.8 and 6.1.1.4'
O O 0.0106 0.0060 'International Tables Vol C Tables 4.2.6.8 and 6.1.1.4'

loop_
_geom_angle_atom_site_label_1
_geom_angle_atom_site_label_2
_geom_angle_atom_site_label_3
_geom_angle
C1 O1 C8 109.20(19)
O2 C1 N1 130.0(3)
O2 C1 O1 121.8(3)
N1 C1 O1 108.2(2)
C1 N1 C3 113.8(2)
C1 N1 C2 120.5(2)
C3 N1 C2 125.56(19)
N1 C2 H1 109.5
N1 C2 H2 109.5
H1 C2 H2 109.5
N1 C2 H3 109.5
H1 C2 H3 109.5
H2 C2 H3 109.5
N1 C3 C4 113.67(18)
N1 C3 C8 99.03(17)
C4 C3 C8 114.64(19)
N1 C3 H4 109.7
C4 C3 H4 109.7
C8 C3 H4 109.7
C6 C4 C5 108.76(19)
C6 C4 C3 110.98(18)
C5 C4 C3 110.9(2)
C6 C4 H5 108.7
C5 C4 H5 108.7
C3 C4 H5 108.7
C4 C5 H6 109.5
C4 C5 H7 109.5
H6 C5 H7 109.5
C4 C5 H8 109.5
H6 C5 H8 109.5
H7 C5 H8 109.5
O3 C6 N2 123.3(2)
O3 C6 C4 122.9(3)
N2 C6 C4 113.8(2)
C6 N2 C7 122.1(2)
C6 N2 H43 123.1(16)
C7 N2 H43 114.5(16)
N2 C7 H9 109.5
N2 C7 H10 109.5
H9 C7 H10 109.5
N2 C7 H11 109.5
H9 C7 H11 109.5
H10 C7 H11 109.5
O1 C8 C15 106.6(2)
O1 C8 C9 106.93(19)
C15 C8 C9 111.6(2)
O1 C8 C3 102.21(17)
C15 C8 C3 117.0(2)
C9 C8 C3 111.47(19)
C10 C9 C14 117.7(3)
C10 C9 C8 120.1(3)
C14 C9 C8 122.1(3)
C9 C10 C11 120.6(3)
C9 C10 H12 119.7
C11 C10 H12 119.7
C12 C11 C10 121.1(3)
C12 C11 H13 119.5
C10 C11 H13 119.5
C13 C12 C11 118.2(3)
C13 C12 H14 120.9
C11 C12 H14 120.9
C12 C13 C14 121.5(3)
C12 C13 H15 119.3
C14 C13 H15 119.3
C9 C14 C13 120.9(3)
C9 C14 H16 119.5
C13 C14 H16 119.5
C16 C15 C20 118.3(3)
C16 C15 C8 120.7(3)
C20 C15 C8 121.0(3)
C15 C16 C17 120.5(3)
C15 C16 H17 119.7
C17 C16 H17 119.7
C18 C17 C16 120.3(3)
C18 C17 H18 119.9
C16 C17 H18 119.9
C17 C18 C19 119.7(4)
C17 C18 H19 120.2
C19 C18 H19 120.2
C18 C19 C20 120.5(3)
C18 C19 H20 119.7
C20 C19 H20 119.7
C19 C20 C15 120.7(3)
C19 C20 H21 119.6
C15 C20 H21 119.6
C21 O4 C28 108.48(18)
O5 C21 N3 130.4(3)
O5 C21 O4 121.3(3)
N3 C21 O4 108.3(2)
C21 N3 C22 120.9(2)
C21 N3 C23 113.6(2)
C22 N3 C23 125.4(2)
N3 C22 H22 109.5
N3 C22 H23 109.5
H22 C22 H23 109.5
N3 C22 H24 109.5
H22 C22 H24 109.5
H23 C22 H24 109.5
N3 C23 C24 112.67(19)
N3 C23 C28 98.18(17)
C24 C23 C28 116.80(19)
N3 C23 H25 109.5
C24 C23 H25 109.5
C28 C23 H25 109.5
C23 C24 C25 111.2(2)
C23 C24 C26 108.98(19)
C25 C24 C26 108.1(2)
C23 C24 H26 109.5
C25 C24 H26 109.5
C26 C24 H26 109.5
C24 C25 H27 109.5
C24 C25 H28 109.5
H27 C25 H28 109.5
C24 C25 H29 109.5
H27 C25 H29 109.5
H28 C25 H29 109.5
O6 C26 N4 122.5(3)
O6 C26 C24 122.0(3)
N4 C26 C24 115.5(2)
C26 N4 C27 122.8(2)
C26 N4 H44 123.0(14)
C27 N4 H44 112.1(14)
N4 C27 H30 109.5
N4 C27 H31 109.5
H30 C27 H31 109.5
N4 C27 H32 109.5
H30 C27 H32 109.5
H31 C27 H32 109.5
O4 C28 C35 106.28(19)
O4 C28 C29 106.51(19)
C35 C28 C29 112.98(19)
O4 C28 C23 101.50(16)
C35 C28 C23 117.9(2)
C29 C28 C23 110.26(19)
C30 C29 C34 117.7(3)
C30 C29 C28 121.1(2)
C34 C29 C28 121.1(2)
C29 C30 C31 121.1(3)
C29 C30 H33 119.5
C31 C30 H33 119.5
C32 C31 C30 121.8(3)
C32 C31 H34 119.1
C30 C31 H34 119.1
C33 C32 C31 117.2(3)
C33 C32 H35 121.4
C31 C32 H35 121.4
C32 C33 C34 121.7(3)
C32 C33 H36 119.1
C34 C33 H36 119.1
C29 C34 C33 120.5(3)
C29 C34 H37 119.8
C33 C34 H37 119.8
C36 C35 C40 118.4(2)
C36 C35 C28 121.6(2)
C40 C35 C28 119.9(2)
C35 C36 C37 120.0(3)
C35 C36 H38 120.0
C37 C36 H38 120.0
C36 C37 C38 120.9(3)
C36 C37 H39 119.5
C38 C37 H39 119.5
C39 C38 C37 118.3(3)
C39 C38 H40 120.8
C37 C38 H40 120.8
C38 C39 C40 121.9(3)
C38 C39 H41 119.0
C40 C39 H41 119.0
C39 C40 C35 120.3(3)
C39 C40 H42 119.8
C35 C40 H42 119.8

loop_
_geom_bond_atom_site_label_1
_geom_bond_atom_site_label_2
_geom_bond_distance
O1 C1 1.375(3)
O1 C8 1.466(2)
C1 O2 1.214(3)
C1 N1 1.338(3)
N1 C3 1.456(2)
N1 C2 1.460(2)
C2 H1 0.9600
C2 H2 0.9600
C2 H3 0.9600
C3 C4 1.541(2)
C3 C8 1.566(3)
C3 H4 0.9800
C4 C6 1.521(3)
C4 C5 1.541(3)
C4 H5 0.9800
C5 H6 0.9600
C5 H7 0.9600
C5 H8 0.9600
C6 O3 1.219(3)
C6 N2 1.342(3)
N2 C7 1.459(3)
N2 H43 0.96(3)
C7 H9 0.9600
C7 H10 0.9600
C7 H11 0.9600
C8 C15 1.530(3)
C8 C9 1.537(3)
C9 C10 1.365(3)
C9 C14 1.371(3)
C10 C11 1.394(3)
C10 H12 0.9300
C11 C12 1.356(4)
C11 H13 0.9300
C12 C13 1.351(4)
C12 H14 0.9300
C13 C14 1.379(3)
C13 H15 0.9300
C14 H16 0.9300
C15 C16 1.377(3)
C15 C20 1.379(3)
C16 C17 1.383(3)
C16 H17 0.9300
C17 C18 1.359(4)
C17 H18 0.9300
C18 C19 1.362(4)
C18 H19 0.9300
C19 C20 1.371(3)
C19 H20 0.9300
C20 H21 0.9300
O4 C21 1.379(3)
O4 C28 1.467(2)
C21 O5 1.208(3)
C21 N3 1.327(3)
N3 C22 1.464(3)
N3 C23 1.467(2)
C22 H22 0.9600
C22 H23 0.9600
C22 H24 0.9600
C23 C24 1.530(3)
C23 C28 1.568(3)
C23 H25 0.9800
C24 C25 1.537(3)
C24 C26 1.539(3)
C24 H26 0.9800
C25 H27 0.9600
C25 H28 0.9600
C25 H29 0.9600
C26 O6 1.220(3)
C26 N4 1.328(3)
N4 C27 1.460(3)
N4 H44 0.785(15)
C27 H30 0.9600
C27 H31 0.9600
C27 H32 0.9600
C28 C35 1.515(3)
C28 C29 1.535(3)
C29 C30 1.358(3)
C29 C34 1.378(3)
C30 C31 1.375(3)
C30 H33 0.9300
C31 C32 1.367(3)
C31 H34 0.9300
C32 C33 1.357(4)
C32 H35 0.9300
C33 C34 1.383(3)
C33 H36 0.9300
C34 H37 0.9300
C35 C36 1.379(3)
C35 C40 1.385(3)
C36 C37 1.385(3)
C36 H38 0.9300
C37 C38 1.388(3)
C37 H39 0.9300
C38 C39 1.345(3)
C38 H40 0.9300
C39 C40 1.377(3)
C39 H41 0.9300
C40 H42 0.9300

loop_
_geom_torsion_atom_site_label_1
_geom_torsion_atom_site_label_2
_geom_torsion_atom_site_label_3
_geom_torsion_atom_site_label_4
_geom_torsion
C8 O1 C1 O2 -167.2(2)
C8 O1 C1 N1 13.4(3)
O2 C1 N1 C3 -173.7(3)
O1 C1 N1 C3 5.6(3)
O2 C1 N1 C2 10.3(4)
O1 C1 N1 C2 -170.36(18)
C1 N1 C3 C4 101.9(2)
C2 N1 C3 C4 -82.4(3)
C1 N1 C3 C8 -20.2(2)
C2 N1 C3 C8 155.6(2)
N1 C3 C4 C6 42.4(3)
C8 C3 C4 C6 155.3(2)
N1 C3 C4 C5 163.45(18)
C8 C3 C4 C5 -83.6(2)
C5 C4 C6 O3 -43.8(3)
C3 C4 C6 O3 78.5(3)
C5 C4 C6 N2 136.3(2)
C3 C4 C6 N2 -101.4(2)
O3 C6 N2 C7 -0.3(4)
C4 C6 N2 C7 179.6(2)
C1 O1 C8 C15 -148.34(19)
C1 O1 C8 C9 92.2(2)
C1 O1 C8 C3 -25.0(2)
N1 C3 C8 O1 25.6(2)
C4 C3 C8 O1 -95.8(2)
N1 C3 C8 C15 141.6(2)
C4 C3 C8 C15 20.3(3)
N1 C3 C8 C9 -88.3(2)
C4 C3 C8 C9 150.34(19)
O1 C8 C9 C10 30.8(3)
C15 C8 C9 C10 -85.4(3)
C3 C8 C9 C10 141.8(2)
O1 C8 C9 C14 -153.5(2)
C15 C8 C9 C14 90.3(3)
C3 C8 C9 C14 -42.5(3)
C14 C9 C10 C11 -1.0(4)
C8 C9 C10 C11 174.9(2)
C9 C10 C11 C12 1.5(4)
C10 C11 C12 C13 -0.9(5)
C11 C12 C13 C14 0.0(5)
C10 C9 C14 C13 0.1(4)
C8 C9 C14 C13 -175.7(2)
C12 C13 C14 C9 0.5(4)
O1 C8 C15 C16 28.7(3)
C9 C8 C15 C16 145.0(2)
C3 C8 C15 C16 -84.9(3)
O1 C8 C15 C20 -152.4(2)
C9 C8 C15 C20 -36.0(3)
C3 C8 C15 C20 94.0(3)
C20 C15 C16 C17 -1.1(4)
C8 C15 C16 C17 177.9(2)
C15 C16 C17 C18 1.5(5)
C16 C17 C18 C19 -0.5(5)
C17 C18 C19 C20 -0.7(5)
C18 C19 C20 C15 1.1(5)
C16 C15 C20 C19 -0.1(4)
C8 C15 C20 C19 -179.1(2)
C28 O4 C21 O5 163.3(2)
C28 O4 C21 N3 -16.0(3)
O5 C21 N3 C22 -6.8(4)
O4 C21 N3 C22 172.33(18)
O5 C21 N3 C23 175.1(3)
O4 C21 N3 C23 -5.7(3)
C21 N3 C23 C24 -101.0(2)
C22 N3 C23 C24 81.1(3)
C21 N3 C23 C28 22.6(2)
C22 N3 C23 C28 -155.3(2)
N3 C23 C24 C25 -167.53(19)
C28 C23 C24 C25 79.9(2)
N3 C23 C24 C26 -48.5(3)
C28 C23 C24 C26 -161.0(2)
C23 C24 C26 O6 -74.1(3)
C25 C24 C26 O6 46.8(3)
C23 C24 C26 N4 106.6(3)
C25 C24 C26 N4 -132.4(2)
O6 C26 N4 C27 3.2(4)
C24 C26 N4 C27 -177.5(2)
C21 O4 C28 C35 152.88(19)
C21 O4 C28 C29 -86.4(2)
C21 O4 C28 C23 29.0(2)
N3 C23 C28 O4 -29.2(2)
C24 C23 C28 O4 91.4(2)
N3 C23 C28 C35 -144.8(2)
C24 C23 C28 C35 -24.2(3)
N3 C23 C28 C29 83.4(2)
C24 C23 C28 C29 -156.0(2)
O4 C28 C29 C30 -25.3(3)
C35 C28 C29 C30 91.0(3)
C23 C28 C29 C30 -134.7(2)
O4 C28 C29 C34 157.6(2)
C35 C28 C29 C34 -86.1(3)
C23 C28 C29 C34 48.2(3)
C34 C29 C30 C31 -1.6(4)
C28 C29 C30 C31 -178.8(2)
C29 C30 C31 C32 1.1(5)
C30 C31 C32 C33 -0.3(5)
C31 C32 C33 C34 -0.1(5)
C30 C29 C34 C33 1.3(4)
C28 C29 C34 C33 178.5(2)
C32 C33 C34 C29 -0.5(5)
O4 C28 C35 C36 147.8(2)
C29 C28 C35 C36 31.4(3)
C23 C28 C35 C36 -99.2(3)
O4 C28 C35 C40 -33.4(3)
C29 C28 C35 C40 -149.8(2)
C23 C28 C35 C40 79.6(3)
C40 C35 C36 C37 -1.8(4)
C28 C35 C36 C37 177.1(2)
C35 C36 C37 C38 1.0(4)
C36 C37 C38 C39 -0.1(5)
C37 C38 C39 C40 -0.1(5)
C38 C39 C40 C35 -0.8(4)
C36 C35 C40 C39 1.7(4)
C28 C35 C40 C39 -177.2(2)
